data_4027216
loop_
_publ_author_name
'Bj\"orn Nelson'
'Sonja Herres-Pawlis'
'Wolf Hiller'
'Hans Preut'
'Carsten Strohmann'
'Martin Hiersemann'

_publ_section_title
;
 Palladium(II)-Catalyzed Cycloisomerization of Substituted 1,5-Hexadienes:
 A Combined Experimental and Computational Study on an Open and an
 Interrupted Hydropalladation/Carbopalladation/\b-Hydride Elimination
 (HCHe) Catalytic Cycle
;
_journal_name_full 'Journal of Organic Chemistry'
_journal_page_first 4980
_journal_page_last 4995
_journal_paper_doi 10.1021/jo3004088
_journal_volume 77
_journal_year 2012
_chemical_formula_sum 'C12 H20 O3'
_chemical_formula_weight 212.28
_chemical_name_systematic
; 
 ? 
;
_space_group_IT_number 2
_symmetry_cell_setting triclinic
_symmetry_space_group_name_Hall '-P 1'
_symmetry_space_group_name_H-M 'P -1'
_atom_sites_solution_hydrogens geom
_atom_sites_solution_primary direct
_atom_sites_solution_secondary difmap
_audit_creation_method SHELXL-97
_cell_angle_alpha 97.124(7)
_cell_angle_beta 97.815(7)
_cell_angle_gamma 106.878(8)
_cell_formula_units_Z 2
_cell_length_a 7.2223(6)
_cell_length_b 8.8729(7)
_cell_length_c 10.2165(8)
_cell_measurement_temperature 173(2)
_cell_volume 611.38(9)
_computing_structure_refinement 'SHELXL-97 (Sheldrick, 1997)'
_computing_structure_solution 'SHELXS-97 (Sheldrick, 1990)'
_diffrn_ambient_temperature 173(2)
_diffrn_measured_fraction_theta_full 0.993
_diffrn_measured_fraction_theta_max 0.993
_diffrn_radiation_monochromator graphite
_diffrn_radiation_source 'fine-focus sealed tube'
_diffrn_radiation_type MoK\a
_diffrn_radiation_wavelength 0.71073
_diffrn_reflns_av_R_equivalents 0.0228
_diffrn_reflns_av_sigmaI/netI 0.0318
_diffrn_reflns_limit_h_max 8
_diffrn_reflns_limit_h_min -8
_diffrn_reflns_limit_k_max 10
_diffrn_reflns_limit_k_min -10
_diffrn_reflns_limit_l_max 12
_diffrn_reflns_limit_l_min -12
_diffrn_reflns_number 5898
_diffrn_reflns_theta_full 25.99
_diffrn_reflns_theta_max 25.99
_diffrn_reflns_theta_min 2.44
_exptl_absorpt_coefficient_mu 0.081
_exptl_absorpt_correction_T_max 0.9840
_exptl_absorpt_correction_T_min 0.9683
_exptl_crystal_density_diffrn 1.153
_exptl_crystal_F_000 232
_exptl_crystal_size_max 0.40
_exptl_crystal_size_mid 0.30
_exptl_crystal_size_min 0.20
_refine_diff_density_max 0.262
_refine_diff_density_min -0.194
_refine_diff_density_rms 0.039
_refine_ls_extinction_method none
_refine_ls_goodness_of_fit_ref 1.031
_refine_ls_hydrogen_treatment mixed
_refine_ls_matrix_type full
_refine_ls_number_parameters 141
_refine_ls_number_reflns 2382
_refine_ls_number_restraints 0
_refine_ls_restrained_S_all 1.031
_refine_ls_R_factor_all 0.0481
_refine_ls_R_factor_gt 0.0372
_refine_ls_shift/su_max 0.000
_refine_ls_shift/su_mean 0.000
_refine_ls_structure_factor_coef Fsqd
_refine_ls_weighting_details 'calc w=1/[\s^2^(Fo^2^)+(0.0628P)^2^+0.0000P] where P=(Fo^2^+2Fc^2^)/3'
_refine_ls_weighting_scheme calc
_refine_ls_wR_factor_gt 0.0993
_refine_ls_wR_factor_ref 0.1024
_reflns_number_gt 1850
_reflns_number_total 2382
_reflns_threshold_expression >2sigma(I)
_cod_data_source_file jo3004088_si_003.cif
_cod_data_source_block preu
_cod_database_code 4027216

loop_
_symmetry_equiv_pos_as_xyz
'x, y, z'
'-x, -y, -z'

loop_
_atom_site_label
_atom_site_type_symbol
_atom_site_fract_x
_atom_site_fract_y
_atom_site_fract_z
_atom_site_U_iso_or_equiv
_atom_site_adp_type
_atom_site_occupancy
_atom_site_symmetry_multiplicity
_atom_site_calc_flag
_atom_site_refinement_flags
C1 C 0.2847(2) 0.93230(18) 0.36090(15) 0.0404(4) Uani 1 1 d .
H1A H 0.1596 0.9059 0.2986 0.061 Uiso 1 1 calc R
H1B H 0.3317 1.0473 0.3962 0.061 Uiso 1 1 calc R
H1C H 0.2653 0.8728 0.4352 0.061 Uiso 1 1 calc R
C2 C 0.4333(2) 0.88800(15) 0.28879(12) 0.0264(3) Uani 1 1 d .
H2 H 0.5604 0.9122 0.3525 0.032 Uiso 1 1 calc R
C3 C 0.4676(2) 0.97122(18) 0.17063(14) 0.0391(4) Uani 1 1 d .
H3A H 0.5654 0.9377 0.1270 0.059 Uiso 1 1 calc R
H3B H 0.5160 1.0872 0.2013 0.059 Uiso 1 1 calc R
H3C H 0.3439 0.9430 0.1066 0.059 Uiso 1 1 calc R
C4 C 0.38635(17) 0.61496(15) 0.31092(11) 0.0190(3) Uani 1 1 d .
C5 C 0.30005(16) 0.44192(14) 0.24161(11) 0.0174(3) Uani 1 1 d .
C6 C 0.27844(16) 0.41701(14) 0.08823(11) 0.0184(3) Uani 1 1 d .
H6 H 0.2107 0.4919 0.0545 0.022 Uiso 1 1 calc R
C7 C 0.46686(17) 0.44461(15) 0.03596(11) 0.0196(3) Uani 1 1 d .
H7 H 0.5444 0.3775 0.0560 0.024 Uiso 1 1 calc R
C8 C 0.13565(18) 0.24562(16) 0.04526(12) 0.0264(3) Uani 1 1 d .
H8A H 0.0520 0.2347 -0.0428 0.032 Uiso 1 1 calc R
H8B H 0.2094 0.1677 0.0380 0.032 Uiso 1 1 calc R
C9 C 0.0107(2) 0.21681(18) 0.15286(14) 0.0379(4) Uani 1 1 d .
H9A H 0.0220 0.1216 0.1906 0.046 Uiso 1 1 calc R
H9B H -0.1291 0.1975 0.1141 0.046 Uiso 1 1 calc R
C10 C 0.08417(17) 0.36615(15) 0.26416(12) 0.0228(3) Uani 1 1 d .
C11 C -0.03848(19) 0.47762(19) 0.24327(14) 0.0325(4) Uani 1 1 d .
H11A H -0.1749 0.4232 0.2501 0.049 Uiso 1 1 calc R
H11B H -0.0343 0.5073 0.1542 0.049 Uiso 1 1 calc R
H11C H 0.0149 0.5741 0.3120 0.049 Uiso 1 1 calc R
C12 C 0.0772(2) 0.32308(18) 0.40323(13) 0.0315(3) Uani 1 1 d .
H12A H 0.1386 0.4198 0.4710 0.047 Uiso 1 1 calc R
H12B H 0.1487 0.2460 0.4160 0.047 Uiso 1 1 calc R
H12C H -0.0600 0.2758 0.4123 0.047 Uiso 1 1 calc R
O1 O 0.42341(12) 0.35550(10) 0.29007(8) 0.0215(2) Uani 1 1 d .
H1 H 0.4471 0.3749 0.3743 0.032 Uiso 1 1 calc R
O2 O 0.46954(13) 0.65376(11) 0.42670(8) 0.0293(3) Uani 1 1 d .
O3 O 0.35950(12) 0.71737(10) 0.23233(8) 0.0221(2) Uani 1 1 d .

loop_
_atom_site_aniso_label
_atom_site_aniso_U_11
_atom_site_aniso_U_22
_atom_site_aniso_U_33
_atom_site_aniso_U_23
_atom_site_aniso_U_13
_atom_site_aniso_U_12
C1 0.0585(10) 0.0273(8) 0.0370(8) 0.0011(6) 0.0152(7) 0.0147(7)
C2 0.0349(7) 0.0166(7) 0.0226(6) 0.0008(5) 0.0005(5) 0.0033(6)
C3 0.0562(10) 0.0244(8) 0.0363(8) 0.0098(6) 0.0128(7) 0.0079(7)
C4 0.0190(6) 0.0218(7) 0.0161(6) 0.0037(5) 0.0037(5) 0.0058(5)
C5 0.0189(6) 0.0191(7) 0.0139(6) 0.0041(5) 0.0028(4) 0.0050(5)
C6 0.0199(6) 0.0207(7) 0.0133(6) 0.0022(5) 0.0021(5) 0.0050(5)
C7 0.0217(6) 0.0222(7) 0.0146(6) 0.0007(5) 0.0026(5) 0.0077(5)
C8 0.0269(7) 0.0251(7) 0.0201(6) -0.0012(5) 0.0015(5) 0.0006(6)
C9 0.0364(8) 0.0334(9) 0.0313(8) -0.0032(6) 0.0117(6) -0.0074(7)
C10 0.0205(6) 0.0266(7) 0.0187(6) 0.0038(5) 0.0059(5) 0.0024(5)
C11 0.0208(7) 0.0518(10) 0.0283(7) 0.0143(6) 0.0084(5) 0.0119(6)
C12 0.0325(7) 0.0397(9) 0.0269(7) 0.0142(6) 0.0148(6) 0.0107(6)
O1 0.0272(5) 0.0249(5) 0.0142(4) 0.0037(3) 0.0018(3) 0.0116(4)
O2 0.0408(6) 0.0250(5) 0.0165(5) 0.0016(4) -0.0048(4) 0.0067(4)
O3 0.0303(5) 0.0170(5) 0.0166(4) 0.0025(3) 0.0005(3) 0.0059(4)

loop_
_atom_type_symbol
_atom_type_description
_atom_type_scat_dispersion_real
_atom_type_scat_dispersion_imag
_atom_type_scat_source
C C 0.0033 0.0016 'International Tables Vol C Tables 4.2.6.8 and 6.1.1.4'
H H 0.0000 0.0000 'International Tables Vol C Tables 4.2.6.8 and 6.1.1.4'
O O 0.0106 0.0060 'International Tables Vol C Tables 4.2.6.8 and 6.1.1.4'

loop_
_geom_angle_atom_site_label_1
_geom_angle_atom_site_label_2
_geom_angle_atom_site_label_3
_geom_angle
_geom_angle_site_symmetry_1
C2 C1 H1A 109.5 .
C2 C1 H1B 109.5 .
H1A C1 H1B 109.5 .
C2 C1 H1C 109.5 .
H1A C1 H1C 109.5 .
H1B C1 H1C 109.5 .
O3 C2 C1 109.30(10) .
O3 C2 C3 105.09(10) .
C1 C2 C3 112.84(12) .
O3 C2 H2 109.8 .
C1 C2 H2 109.8 .
C3 C2 H2 109.8 .
C2 C3 H3A 109.5 .
C2 C3 H3B 109.5 .
H3A C3 H3B 109.5 .
C2 C3 H3C 109.5 .
H3A C3 H3C 109.5 .
H3B C3 H3C 109.5 .
O2 C4 O3 124.00(11) .
O2 C4 C5 122.89(11) .
O3 C4 C5 113.11(9) .
O1 C5 C4 108.61(9) .
O1 C5 C6 107.66(9) .
C4 C5 C6 114.64(10) .
O1 C5 C10 110.93(10) .
C4 C5 C10 111.65(10) .
C6 C5 C10 103.23(9) .
C7 C6 C5 115.30(9) .
C7 C6 C8 114.34(10) .
C5 C6 C8 102.54(9) .
C7 C6 H6 108.1 .
C5 C6 H6 108.1 .
C8 C6 H6 108.1 .
C7 C7 C6 124.66(15) 2_665
C7 C7 H7 117.7 2_665
C6 C7 H7 117.7 .
C9 C8 C6 106.33(10) .
C9 C8 H8A 110.5 .
C6 C8 H8A 110.5 .
C9 C8 H8B 110.5 .
C6 C8 H8B 110.5 .
H8A C8 H8B 108.7 .
C8 C9 C10 108.32(10) .
C8 C9 H9A 110.0 .
C10 C9 H9A 110.0 .
C8 C9 H9B 110.0 .
C10 C9 H9B 110.0 .
H9A C9 H9B 108.4 .
C12 C10 C11 108.53(11) .
C12 C10 C9 112.19(11) .
C11 C10 C9 110.79(11) .
C12 C10 C5 112.47(10) .
C11 C10 C5 111.56(11) .
C9 C10 C5 101.20(10) .
C10 C11 H11A 109.5 .
C10 C11 H11B 109.5 .
H11A C11 H11B 109.5 .
C10 C11 H11C 109.5 .
H11A C11 H11C 109.5 .
H11B C11 H11C 109.5 .
C10 C12 H12A 109.5 .
C10 C12 H12B 109.5 .
H12A C12 H12B 109.5 .
C10 C12 H12C 109.5 .
H12A C12 H12C 109.5 .
H12B C12 H12C 109.5 .
C5 O1 H1 109.5 .
C4 O3 C2 118.16(9) .

loop_
_geom_bond_atom_site_label_1
_geom_bond_atom_site_label_2
_geom_bond_distance
_geom_bond_site_symmetry_2
C1 C2 1.496(2) .
C1 H1A 0.9800 .
C1 H1B 0.9800 .
C1 H1C 0.9800 .
C2 O3 1.4629(14) .
C2 C3 1.5035(19) .
C2 H2 1.0000 .
C3 H3A 0.9800 .
C3 H3B 0.9800 .
C3 H3C 0.9800 .
C4 O2 1.2100(13) .
C4 O3 1.3224(14) .
C4 C5 1.5172(16) .
C5 O1 1.4134(14) .
C5 C6 1.5351(16) .
C5 C10 1.5696(16) .
C6 C7 1.4944(16) .
C6 C8 1.5393(16) .
C6 H6 1.0000 .
C7 C7 1.318(2) 2_665
C7 H7 0.9500 .
C8 C9 1.5143(19) .
C8 H8A 0.9900 .
C8 H8B 0.9900 .
C9 C10 1.5441(18) .
C9 H9A 0.9900 .
C9 H9B 0.9900 .
C10 C12 1.5199(18) .
C10 C11 1.523(2) .
C11 H11A 0.9800 .
C11 H11B 0.9800 .
C11 H11C 0.9800 .
C12 H12A 0.9800 .
C12 H12B 0.9800 .
C12 H12C 0.9800 .
O1 H1 0.8400 .

loop_
_geom_hbond_atom_site_label_D
_geom_hbond_atom_site_label_H
_geom_hbond_atom_site_label_A
_geom_hbond_distance_DH
_geom_hbond_distance_HA
_geom_hbond_distance_DA
_geom_hbond_angle_DHA
_geom_hbond_site_symmetry_A
O1 H1 O2 0.84 2.11 2.9094(11) 159.4 2_666

loop_
_geom_torsion_atom_site_label_1
_geom_torsion_atom_site_label_2
_geom_torsion_atom_site_label_3
_geom_torsion_atom_site_label_4
_geom_torsion
_geom_torsion_site_symmetry_4
O2 C4 C5 O1 -35.67(15) .
O3 C4 C5 O1 144.89(10) .
O2 C4 C5 C6 -156.11(11) .
O3 C4 C5 C6 24.45(14) .
O2 C4 C5 C10 86.96(14) .
O3 C4 C5 C10 -92.48(12) .
O1 C5 C6 C7 -49.54(13) .
C4 C5 C6 C7 71.43(14) .
C10 C5 C6 C7 -166.92(10) .
O1 C5 C6 C8 75.37(11) .
C4 C5 C6 C8 -163.67(10) .
C10 C5 C6 C8 -42.02(12) .
C5 C6 C7 C7 -117.75(16) 2_665
C8 C6 C7 C7 123.73(16) 2_665
C7 C6 C8 C9 153.39(11) .
C5 C6 C8 C9 27.86(14) .
C6 C8 C9 C10 -2.93(15) .
C8 C9 C10 C12 -142.57(12) .
C8 C9 C10 C11 95.96(14) .
C8 C9 C10 C5 -22.46(14) .
O1 C5 C10 C12 44.49(14) .
C4 C5 C10 C12 -76.80(13) .
C6 C5 C10 C12 159.55(11) .
O1 C5 C10 C11 166.72(9) .
C4 C5 C10 C11 45.42(13) .
C6 C5 C10 C11 -78.23(12) .
O1 C5 C10 C9 -75.42(11) .
C4 C5 C10 C9 163.28(10) .
C6 C5 C10 C9 39.64(13) .
O2 C4 O3 C2 -0.52(18) .
C5 C4 O3 C2 178.92(9) .
C1 C2 O3 C4 -84.03(14) .
C3 C2 O3 C4 154.61(11) .
